data_2206143
loop_
_publ_author_name
'Eik Schiller'
'Werner Kraus'
'G\"unter Reck'
'Hartmut Spies'
'Hans-J\"urgen Pietzsch'

_publ_section_title
;[2-Carboxy-2,2',2''-nitrilotris(ethanethiolato)-\k^4^<i>N</i>,<i>S</i>,<i>S</i>',<i>S</i>''](triphenylphosphine-\k<i>P</i>)rhenium(III)
 acetone solvate
;
_journal_issue 7
_journal_name_full 'Acta Crystallographica Section E'
_journal_page_first m1373
_journal_page_last m1375
_journal_paper_doi 10.1107/S1600536805018660
_journal_volume 61
_journal_year 2005
_chemical_formula_iupac '[Re (C7 H12 N O2 S3) (C18 H15 P)] , C3 H6 O'
_chemical_formula_moiety 'C25 H27 N O2 P Re S3 , C3 H6 O'
_chemical_formula_sum 'C28 H33 N O3 P Re S3'
_chemical_formula_weight 744.90
_chemical_name_systematic
;
[2-Carboxy-2,2',2''-nitrilotris(ethanethiolato)-
\k^4^N,S,S',S''](triphenylphosphine-\kP)rhenium(III) acetone solvate
;
_space_group_IT_number 2
_symmetry_cell_setting triclinic
_symmetry_space_group_name_Hall '-P 1'
_symmetry_space_group_name_H-M 'P -1'
_atom_sites_solution_hydrogens geom
_atom_sites_solution_primary direct
_atom_sites_solution_secondary difmap
_audit_creation_method SHELXL97
_cell_angle_alpha 112.231(5)
_cell_angle_beta 96.527(6)
_cell_angle_gamma 90.078(6)
_cell_formula_units_Z 2
_cell_length_a 9.624(6)
_cell_length_b 12.811(7)
_cell_length_c 13.392(9)
_cell_measurement_reflns_used 928
_cell_measurement_temperature 273(2)
_cell_measurement_theta_max 28.21
_cell_measurement_theta_min 2.85
_cell_volume 1516.7(16)
_computing_cell_refinement 'SAINT (Bruker, 1997)'
_computing_data_collection 'SMART (Bruker, 1997)'
_computing_data_reduction SAINT
_computing_molecular_graphics 'SHELXTL (Bruker, 1997)'
_computing_publication_material SHELXTL
_computing_structure_refinement 'SHELXL97 (Sheldrick, 1997)'
_computing_structure_solution 'SHELXS97 (Sheldrick, 1997)'
_diffrn_ambient_temperature 273(2)
_diffrn_measured_fraction_theta_full 0.995
_diffrn_measured_fraction_theta_max 0.995
_diffrn_measurement_device_type 'Bruker SMART CCD area-detector'
_diffrn_measurement_method \w
_diffrn_radiation_monochromator graphite
_diffrn_radiation_source 'fine-focus sealed tube'
_diffrn_radiation_type MoK\a
_diffrn_radiation_wavelength 0.71073
_diffrn_reflns_av_R_equivalents 0.0625
_diffrn_reflns_av_sigmaI/netI 0.0744
_diffrn_reflns_limit_h_max 11
_diffrn_reflns_limit_h_min -11
_diffrn_reflns_limit_k_max 15
_diffrn_reflns_limit_k_min -14
_diffrn_reflns_limit_l_max 15
_diffrn_reflns_limit_l_min -13
_diffrn_reflns_number 7570
_diffrn_reflns_theta_full 25.00
_diffrn_reflns_theta_max 25.00
_diffrn_reflns_theta_min 1.72
_diffrn_standards_number 0
_exptl_absorpt_coefficient_mu 4.294
_exptl_absorpt_correction_T_max 0.914
_exptl_absorpt_correction_T_min 0.452
_exptl_absorpt_correction_type multi-scan
_exptl_absorpt_process_details '(SADABS; Sheldrick, 1996)'
_exptl_crystal_colour green
_exptl_crystal_density_diffrn 1.631
_exptl_crystal_density_method 'not measured'
_exptl_crystal_description plate
_exptl_crystal_F_000 740
_exptl_crystal_size_max 0.17
_exptl_crystal_size_mid 0.15
_exptl_crystal_size_min 0.02
_refine_diff_density_max 2.460
_refine_diff_density_min -2.022
_refine_ls_extinction_method none
_refine_ls_goodness_of_fit_ref 0.986
_refine_ls_hydrogen_treatment constr
_refine_ls_matrix_type full
_refine_ls_number_parameters 312
_refine_ls_number_reflns 5244
_refine_ls_number_restraints 155
_refine_ls_restrained_S_all 0.980
_refine_ls_R_factor_all 0.0900
_refine_ls_R_factor_gt 0.0737
_refine_ls_shift/su_max 0.001
_refine_ls_shift/su_mean 0.000
_refine_ls_structure_factor_coef Fsqd
_refine_ls_weighting_details 'calc w = 1/[\s^2^(Fo^2^)+(0.1647P)^2^] where P = (Fo^2^+2Fc^2^)/3'
_refine_ls_weighting_scheme calc
_refine_ls_wR_factor_gt 0.2027
_refine_ls_wR_factor_ref 0.2140
_reflns_number_gt 4168
_reflns_number_total 5244
_reflns_threshold_expression I>2\s(I)
_cod_data_source_file cf6427.cif
_cod_data_source_block I
_cod_original_cell_volume 1516.8(17)
_cod_database_code 2206143
_cod_database_fobs_code 2206143

loop_
_symmetry_equiv_pos_as_xyz
'x, y, z'
'-x, -y, -z'

loop_
_atom_site_label
_atom_site_fract_x
_atom_site_fract_y
_atom_site_fract_z
_atom_site_U_iso_or_equiv
_atom_site_adp_type
_atom_site_calc_flag
_atom_site_refinement_flags
_atom_site_occupancy
_atom_site_disorder_assembly
_atom_site_disorder_group
_atom_site_type_symbol
Re 0.69315(5) 0.73931(4) 0.70161(4) 0.0440(2) Uani d D 1 . . Re
P 0.8194(3) 0.8396(3) 0.6273(3) 0.0421(7) Uani d . 1 A . P
C1 1.0050(12) 0.8725(9) 0.6792(8) 0.048(3) Uani d D 1 . . C
C2 1.0466(13) 0.9086(10) 0.7897(10) 0.071(4) Uani d D 1 A . C
H1 0.9809 0.9110 0.8362 0.086 Uiso calc R 1 . . H
C3 1.1824(12) 0.9407(11) 0.8311(13) 0.084(5) Uani d D 1 . . C
H2 1.2089 0.9648 0.9056 0.100 Uiso calc R 1 A . H
C4 1.2805(14) 0.9377(11) 0.7637(12) 0.079(5) Uani d D 1 A . C
H3 1.3732 0.9598 0.7928 0.095 Uiso calc R 1 . . H
C5 1.2436(11) 0.9027(11) 0.6542(13) 0.081(5) Uani d D 1 . . C
H4 1.3101 0.9009 0.6084 0.097 Uiso calc R 1 A . H
C6 1.1064(11) 0.8701(10) 0.6131(11) 0.066(4) Uani d D 1 A . C
H5 1.0807 0.8457 0.5384 0.080 Uiso calc R 1 . . H
C7 0.7635(9) 0.9804(9) 0.6435(8) 0.041(2) Uani d D 1 . . C
C8 0.8499(12) 1.0703(8) 0.6508(9) 0.058(3) Uani d D 1 A . C
H6 0.9458 1.0609 0.6521 0.069 Uiso calc R 1 . . H
C9 0.8008(13) 1.1724(9) 0.6560(10) 0.073(4) Uani d D 1 . . C
H7 0.8624 1.2306 0.6608 0.087 Uiso calc R 1 A . H
C10 0.6609(12) 1.1877(11) 0.6541(11) 0.083(5) Uani d D 1 A . C
H8 0.6253 1.2562 0.6575 0.099 Uiso calc R 1 . . H
C11 0.5737(15) 1.1004(9) 0.6470(11) 0.085(5) Uani d D 1 . . C
H9 0.4780 1.1106 0.6459 0.102 Uiso calc R 1 A . H
C12 0.6222(11) 0.9989(10) 0.6417(10) 0.067(4) Uani d D 1 A . C
H10 0.5595 0.9414 0.6367 0.080 Uiso calc R 1 . . H
C13 0.8227(10) 0.7693(8) 0.4801(9) 0.048(3) Uani d D 1 . . C
C14 0.8559(11) 0.6573(9) 0.4364(12) 0.060(3) Uani d D 1 A . C
H11 0.8754 0.6189 0.4826 0.072 Uiso calc R 1 . . H
C15 0.8610(12) 0.6002(13) 0.3258(13) 0.072(4) Uani d D 1 . . C
H12 0.8834 0.5248 0.2983 0.086 Uiso calc R 1 A . H
C16 0.8327(12) 0.6567(12) 0.2582(12) 0.077(5) Uani d D 1 A . C
H13 0.8365 0.6194 0.1841 0.093 Uiso calc R 1 . . H
C17 0.7988(12) 0.7674(12) 0.2976(10) 0.078(5) Uani d D 1 . . C
H14 0.7791 0.8053 0.2509 0.094 Uiso calc R 1 A . H
C18 0.7946(11) 0.8215(12) 0.4070(9) 0.063(4) Uani d D 1 A . C
H15 0.7716 0.8968 0.4334 0.076 Uiso calc R 1 . . H
S1A 0.858(3) 0.620(3) 0.707(3) 0.062(6) Uani d PD 0.50 A 1 S
S2A 0.687(8) 0.8885(19) 0.858(3) 0.057(6) Uani d PD 0.50 A 1 S
S3A 0.512(5) 0.699(8) 0.573(5) 0.051(6) Uani d PD 0.50 A 1 S
O1A 0.530(2) 0.4485(17) 0.8505(17) 0.082(6) Uiso d PD 0.50 A 1 O
O2A 0.644(2) 0.5808(18) 0.9992(12) 0.076(6) Uiso d PD 0.50 A 1 O
H16 0.6086 0.5443 1.0296 0.098 Uiso calc PR 0.50 A 1 H
N1A 0.5683(18) 0.6520(16) 0.7800(15) 0.053(3) Uiso d PD 0.50 A 1 N
C19A 0.770(3) 0.530(2) 0.765(2) 0.056(5) Uiso d PD 0.50 A 1 C
H17 0.7190 0.4665 0.7073 0.067 Uiso calc PR 0.50 A 1 H
H18 0.8397 0.5009 0.8052 0.067 Uiso calc PR 0.50 A 1 H
C20A 0.673(2) 0.601(2) 0.8390(18) 0.060(7) Uiso d PD 0.50 A 1 C
H19 0.7297 0.6635 0.8957 0.072 Uiso calc PR 0.50 A 1 H
C21A 0.564(3) 0.842(2) 0.932(2) 0.055(5) Uiso d PD 0.50 A 1 C
H20 0.6171 0.8289 0.9921 0.066 Uiso calc PR 0.50 A 1 H
H21 0.5008 0.9012 0.9618 0.066 Uiso calc PR 0.50 A 1 H
C22A 0.482(3) 0.736(2) 0.860(2) 0.069(8) Uiso d PD 0.50 A 1 C
H22 0.4035 0.7559 0.8192 0.082 Uiso calc PR 0.50 A 1 H
H23 0.4451 0.7010 0.9043 0.082 Uiso calc PR 0.50 A 1 H
C23A 0.399(4) 0.603(3) 0.608(2) 0.051(4) Uiso d PD 0.50 A 1 C
H24 0.3137 0.6410 0.6291 0.061 Uiso calc PR 0.50 A 1 H
H25 0.3734 0.5366 0.5425 0.061 Uiso calc PR 0.50 A 1 H
C24A 0.461(3) 0.566(2) 0.696(2) 0.064(7) Uiso d PD 0.50 A 1 C
H26 0.5058 0.4956 0.6632 0.076 Uiso calc PR 0.50 A 1 H
H27 0.3861 0.5523 0.7327 0.076 Uiso calc PR 0.50 A 1 H
C25A 0.6064(16) 0.5335(14) 0.8952(14) 0.068(8) Uiso d PD 0.50 A 1 C
S1B 0.665(8) 0.8858(19) 0.855(3) 0.057(6) Uani d PD 0.50 A 2 S
S2B 0.852(3) 0.610(3) 0.678(3) 0.062(6) Uani d PD 0.50 A 2 S
S3B 0.516(5) 0.685(8) 0.569(5) 0.051(6) Uani d PD 0.50 A 2 S
O1B 0.455(2) 0.5415(18) 0.9015(17) 0.085(7) Uiso d PD 0.50 A 2 O
O2B 0.5944(13) 0.6568(11) 1.0462(11) 0.092(7) Uiso d PD 0.50 A 2 O
H28 0.5548 0.6234 1.0774 0.119 Uiso calc PR 0.50 A 2 H
N1B 0.5755(13) 0.6327(11) 0.7644(11) 0.053(3) Uiso d PRD 0.50 A 2 N
C19B 0.5989(13) 0.8090(11) 0.9347(11) 0.055(5) Uiso d PRD 0.50 A 2 C
H29 0.6492 0.8391 1.0075 0.066 Uiso calc PR 0.50 A 2 H
H30 0.5008 0.8238 0.9409 0.066 Uiso calc PR 0.50 A 2 H
C20B 0.613(3) 0.6841(15) 0.8876(15) 0.061(7) Uiso d PD 0.50 A 2 C
H31 0.7138 0.6738 0.8998 0.074 Uiso calc PR 0.50 A 2 H
C21B 0.778(2) 0.501(3) 0.721(2) 0.056(5) Uiso d PD 0.50 A 2 C
H32 0.7989 0.4261 0.6733 0.067 Uiso calc PR 0.50 A 2 H
H33 0.8177 0.5127 0.7948 0.067 Uiso calc PR 0.50 A 2 H
C22B 0.622(3) 0.5122(19) 0.716(3) 0.076(9) Uiso d PD 0.50 A 2 C
H34 0.5847 0.4696 0.7548 0.091 Uiso calc PR 0.50 A 2 H
H35 0.5807 0.4784 0.6410 0.091 Uiso calc PR 0.50 A 2 H
C23B 0.378(4) 0.624(3) 0.620(2) 0.051(4) Uiso d PD 0.50 A 2 C
H36 0.2904 0.6595 0.6128 0.061 Uiso calc PR 0.50 A 2 H
H37 0.3632 0.5436 0.5756 0.061 Uiso calc PR 0.50 A 2 H
C24B 0.418(2) 0.640(3) 0.7360(19) 0.057(7) Uiso d PD 0.50 A 2 C
H38 0.3681 0.5827 0.7512 0.068 Uiso calc PR 0.50 A 2 H
H39 0.3889 0.7130 0.7822 0.068 Uiso calc PR 0.50 A 2 H
C25B 0.5442(17) 0.6184(14) 0.9444(13) 0.065(7) Uiso d PD 0.50 A 2 C
O3A 0.221(3) 0.811(2) 1.040(2) 0.100(4) Uiso d PD 0.50 B 3 O
C26A 0.108(3) 0.757(2) 1.0252(16) 0.100(4) Uiso d PD 0.50 B 3 C
C27A -0.032(3) 0.814(3) 1.037(3) 0.100(4) Uiso d PD 0.50 B 3 C
H40 -0.0199 0.8887 1.0366 0.130 Uiso calc PR 0.50 B 3 H
H41 -0.0633 0.8198 1.1041 0.130 Uiso calc PR 0.50 B 3 H
H42 -0.0998 0.7706 0.9773 0.130 Uiso calc PR 0.50 B 3 H
C28A 0.092(4) 0.629(2) 0.994(3) 0.100(4) Uiso d PD 0.50 B 3 C
H43 0.1818 0.5965 0.9815 0.130 Uiso calc PR 0.50 B 3 H
H44 0.0278 0.5964 0.9287 0.130 Uiso calc PR 0.50 B 3 H
H45 0.0577 0.6137 1.0516 0.130 Uiso calc PR 0.50 B 3 H
O3B 0.245(3) 0.822(2) 1.073(2) 0.100(4) Uiso d PD 0.50 C 4 O
C26B 0.162(3) 0.742(2) 1.0578(16) 0.100(4) Uiso d PD 0.50 C 4 C
C27B 0.003(3) 0.754(4) 1.056(3) 0.100(4) Uiso d PD 0.50 C 4 C
H46 -0.0168 0.8328 1.0816 0.130 Uiso calc PR 0.50 C 4 H
H47 -0.0317 0.7213 1.1027 0.130 Uiso calc PR 0.50 C 4 H
H48 -0.0424 0.7164 0.9833 0.130 Uiso calc PR 0.50 C 4 H
C28B 0.222(4) 0.625(2) 1.040(3) 0.100(4) Uiso d PD 0.50 C 4 C
H49 0.3209 0.6295 1.0384 0.130 Uiso calc PR 0.50 C 4 H
H50 0.1782 0.5706 0.9721 0.130 Uiso calc PR 0.50 C 4 H
H51 0.2030 0.6030 1.0982 0.130 Uiso calc PR 0.50 C 4 H

loop_
_atom_site_aniso_label
_atom_site_aniso_U_11
_atom_site_aniso_U_22
_atom_site_aniso_U_33
_atom_site_aniso_U_12
_atom_site_aniso_U_13
_atom_site_aniso_U_23
Re 0.0415(3) 0.0445(3) 0.0534(3) -0.00623(19) 0.0069(2) 0.0268(2)
P 0.0368(15) 0.0433(16) 0.0512(17) -0.0024(12) 0.0068(13) 0.0232(14)
C1 0.050(7) 0.044(7) 0.060(8) -0.006(5) 0.010(6) 0.030(6)
C2 0.062(9) 0.084(11) 0.070(10) -0.024(8) 0.001(7) 0.034(8)
C3 0.067(10) 0.105(14) 0.082(11) -0.029(10) -0.013(9) 0.045(10)
C4 0.039(8) 0.093(12) 0.097(13) -0.007(7) -0.015(8) 0.032(10)
C5 0.029(7) 0.088(12) 0.129(16) -0.001(7) 0.006(8) 0.046(11)
C6 0.047(8) 0.085(11) 0.082(10) 0.006(7) 0.017(7) 0.046(9)
C7 0.043(6) 0.044(6) 0.041(6) -0.005(5) 0.008(5) 0.019(5)
C8 0.046(7) 0.045(7) 0.088(10) -0.005(5) 0.013(7) 0.031(7)
C9 0.068(10) 0.041(8) 0.115(13) -0.004(7) 0.029(9) 0.032(8)
C10 0.077(11) 0.055(9) 0.113(14) 0.025(8) -0.002(10) 0.032(9)
C11 0.058(9) 0.060(10) 0.155(18) 0.005(7) 0.008(10) 0.063(11)
C12 0.052(8) 0.052(8) 0.094(11) -0.009(6) 0.011(7) 0.026(8)
C13 0.043(6) 0.057(8) 0.052(7) 0.001(5) 0.007(5) 0.028(6)
C14 0.066(9) 0.040(7) 0.072(9) 0.000(6) 0.013(7) 0.016(7)
C15 0.065(9) 0.058(9) 0.078(11) 0.004(7) 0.007(8) 0.010(8)
C16 0.066(10) 0.105(14) 0.048(8) -0.004(9) 0.015(7) 0.012(9)
C17 0.075(11) 0.099(14) 0.062(10) 0.015(10) 0.006(8) 0.033(10)
C18 0.055(8) 0.077(10) 0.055(8) 0.007(7) -0.002(6) 0.025(7)
S1A 0.063(3) 0.071(5) 0.073(18) 0.007(3) 0.013(7) 0.051(9)
S2A 0.048(19) 0.063(2) 0.058(2) -0.016(2) 0.012(6) 0.0208(17)
S3A 0.053(3) 0.044(17) 0.057(3) -0.011(6) 0.004(3) 0.022(7)
S1B 0.048(19) 0.063(2) 0.058(2) -0.016(2) 0.012(6) 0.0208(17)
S2B 0.063(3) 0.071(5) 0.073(18) 0.007(3) 0.013(7) 0.051(9)
S3B 0.053(3) 0.044(17) 0.057(3) -0.011(6) 0.004(3) 0.022(7)

loop_
_atom_type_symbol
_atom_type_description
_atom_type_scat_dispersion_real
_atom_type_scat_dispersion_imag
_atom_type_scat_source
C C 0.0033 0.0016 'International Tables Vol C Tables 4.2.6.8 and 6.1.1.4'
H H 0.0000 0.0000 'International Tables Vol C Tables 4.2.6.8 and 6.1.1.4'
N N 0.0061 0.0033 'International Tables Vol C Tables 4.2.6.8 and 6.1.1.4'
O O 0.0106 0.0060 'International Tables Vol C Tables 4.2.6.8 and 6.1.1.4'
P P 0.1023 0.0942 'International Tables Vol C Tables 4.2.6.8 and 6.1.1.4'
S S 0.1246 0.1234 'International Tables Vol C Tables 4.2.6.8 and 6.1.1.4'
Re Re -1.0185 7.2310 'International Tables Vol C Tables 4.2.6.8 and 6.1.1.4'

loop_
_geom_angle_atom_site_label_1
_geom_angle_atom_site_label_2
_geom_angle_atom_site_label_3
_geom_angle
_geom_angle_publ_flag
S1A Re S2B 9(2) ?
S1A Re S3A 124(3) yes
S2B Re S3A 116(3) ?
S1A Re S3B 120(3) ?
S2B Re S3B 112(3) ?
S3A Re S3B 5(5) ?
S1A Re N1B 81.3(8) ?
S2B Re N1B 84.6(8) ?
S3A Re N1B 85.0(10) ?
S3B Re N1B 82.8(10) ?
S1A Re N1A 86.0(8) yes
S2B Re N1A 89.9(8) ?
S3A Re N1A 86.6(10) yes
S3B Re N1A 84.9(11) ?
N1B Re N1A 7.0(7) ?
S1A Re S2A 115(3) yes
S2B Re S2A 123(3) ?
S3A Re S2A 119(3) yes
S3B Re S2A 123(4) ?
N1B Re S2A 90.5(6) ?
N1A Re S2A 83.8(7) yes
S1A Re S1B 119(2) ?
S2B Re S1B 128(3) ?
S3A Re S1B 114(4) ?
S3B Re S1B 118(3) ?
N1B Re S1B 87.4(6) ?
N1A Re S1B 80.5(7) ?
S2A Re S1B 6(4) ?
S1A Re P 96.3(7) ?
S2B Re P 92.6(7) ?
S3A Re P 94.0(9) ?
S3B Re P 95.9(9) ?
N1B Re P 176.3(4) ?
N1A Re P 176.8(5) ?
S2A Re P 93.1(5) ?
S1B Re P 96.3(5) ?
C7 P C1 99.7(4) ?
C7 P C13 103.3(4) ?
C1 P C13 102.8(5) ?
C7 P Re 117.2(3) yes
C1 P Re 117.3(3) yes
C13 P Re 114.2(3) yes
C2 C1 C6 117.6(12) ?
C2 C1 P 119.6(8) ?
C6 C1 P 122.7(8) ?
C3 C2 C1 120.7(13) ?
C3 C2 H1 119.6 ?
C1 C2 H1 119.6 ?
C2 C3 C4 120.4(14) ?
C2 C3 H2 119.8 ?
C4 C3 H2 119.8 ?
C5 C4 C3 120.6(14) ?
C5 C4 H3 119.7 ?
C3 C4 H3 119.7 ?
C4 C5 C6 118.7(14) ?
C4 C5 H4 120.7 ?
C6 C5 H4 120.7 ?
C5 C6 C1 122.0(13) ?
C5 C6 H5 119.0 ?
C1 C6 H5 119.0 ?
C12 C7 C8 116.0(11) ?
C12 C7 P 118.1(8) ?
C8 C7 P 125.7(8) ?
C9 C8 C7 123.2(11) ?
C9 C8 H6 118.4 ?
C7 C8 H6 118.4 ?
C10 C9 C8 119.2(12) ?
C10 C9 H7 120.4 ?
C8 C9 H7 120.4 ?
C9 C10 C11 118.7(13) ?
C9 C10 H8 120.7 ?
C11 C10 H8 120.7 ?
C12 C11 C10 122.2(13) ?
C12 C11 H9 118.9 ?
C10 C11 H9 118.9 ?
C11 C12 C7 120.7(12) ?
C11 C12 H10 119.6 ?
C7 C12 H10 119.6 ?
C18 C13 C14 116.0(12) ?
C18 C13 P 124.2(9) ?
C14 C13 P 119.8(9) ?
C13 C14 C15 122.2(14) ?
C13 C14 H11 118.9 ?
C15 C14 H11 118.9 ?
C16 C15 C14 118.8(14) ?
C16 C15 H12 120.6 ?
C14 C15 H12 120.6 ?
C15 C16 C17 121.1(14) ?
C15 C16 H13 119.4 ?
C17 C16 H13 119.4 ?
C16 C17 C18 118.8(14) ?
C16 C17 H14 120.6 ?
C18 C17 H14 120.6 ?
C17 C18 C13 123.1(13) ?
C17 C18 H15 118.4 ?
C13 C18 H15 118.4 ?
C19A S1A Re 101.7(13) ?
C21A S2A Re 104.5(13) ?
C23A S3A Re 102.3(18) ?
C25A O2A H16 109.5 ?
C20A N1A C22A 110.5(19) ?
C20A N1A C24A 114.0(18) ?
C22A N1A C24A 105.2(19) ?
C20A N1A Re 106.1(12) ?
C22A N1A Re 110.2(15) ?
C24A N1A Re 110.9(14) ?
C20A C19A S1A 107.8(19) ?
C20A C19A H17 110.1 ?
S1A C19A H17 110.1 ?
C20A C19A H18 110.1 ?
S1A C19A H18 110.1 ?
H17 C19A H18 108.5 ?
C19A C20A N1A 111.3(19) ?
C19A C20A C25A 110.0(17) ?
N1A C20A C25A 113.8(14) ?
C19A C20A H19 107.1 ?
N1A C20A H19 107.1 ?
C25A C20A H19 107.1 ?
C22A C21A S2A 112(2) ?
C22A C21A H20 109.3 ?
S2A C21A H20 109.3 ?
C22A C21A H21 109.3 ?
S2A C21A H21 109.3 ?
H20 C21A H21 107.9 ?
C21A C22A N1A 113(2) ?
C21A C22A H22 109.0 ?
N1A C22A H22 109.0 ?
C21A C22A H23 109.0 ?
N1A C22A H23 109.0 ?
H22 C22A H23 107.8 ?
C24A C23A S3A 116(3) ?
C24A C23A H24 108.2 ?
S3A C23A H24 108.2 ?
C24A C23A H25 108.2 ?
S3A C23A H25 108.2 ?
H24 C23A H25 107.4 ?
C23A C24A N1A 114(2) ?
C23A C24A H26 108.8 ?
N1A C24A H26 108.8 ?
C23A C24A H27 108.8 ?
N1A C24A H27 108.8 ?
H26 C24A H27 107.7 ?
O1A C25A O2A 124.8(19) ?
O1A C25A C20A 126.0(15) ?
O2A C25A C20A 109.2(14) ?
C19B S1B Re 99.8(9) ?
C21B S2B Re 105.8(14) ?
C23B S3B Re 105.7(18) ?
C25B O2B H28 109.5 ?
C22B N1B C20B 111.4(16) ?
C22B N1B C24B 111.8(17) ?
C20B N1B C24B 109.5(15) ?
C22B N1B Re 109.0(14) ?
C20B N1B Re 105.4(9) ?
C24B N1B Re 109.6(12) ?
C20B C19B S1B 114.7(13) ?
C20B C19B H29 108.6 ?
S1B C19B H29 108.6 ?
C20B C19B H30 108.6 ?
S1B C19B H30 108.6 ?
H29 C19B H30 107.6 ?
C19B C20B N1B 112.9(12) ?
C19B C20B C25B 115.3(13) ?
N1B C20B C25B 112.5(13) ?
C19B C20B H31 105.0 ?
N1B C20B H31 105.0 ?
C25B C20B H31 105.0 ?
C22B C21B S2B 108(2) ?
C22B C21B H32 110.1 ?
S2B C21B H32 110.1 ?
C22B C21B H33 110.1 ?
S2B C21B H33 110.1 ?
H32 C21B H33 108.5 ?
C21B C22B N1B 115(2) ?
C21B C22B H34 108.6 ?
N1B C22B H34 108.6 ?
C21B C22B H35 108.6 ?
N1B C22B H35 108.6 ?
H34 C22B H35 107.5 ?
C24B C23B S3B 111(3) ?
C24B C23B H36 109.4 ?
S3B C23B H36 109.4 ?
C24B C23B H37 109.4 ?
S3B C23B H37 109.4 ?
H36 C23B H37 108.0 ?
C23B C24B N1B 113(2) ?
C23B C24B H38 109.0 ?
N1B C24B H38 109.0 ?
C23B C24B H39 109.0 ?
N1B C24B H39 109.0 ?
H38 C24B H39 107.8 ?
O1B C25B O2B 124.8(19) ?
O1B C25B C20B 125.8(14) ?
O2B C25B C20B 109.4(14) ?
O3A C26A C28A 125.0(17) ?
O3A C26A C27A 122.1(16) ?
C28A C26A C27A 113(3) ?
C26A C27A H40 109.5 ?
C26A C27A H41 109.5 ?
H40 C27A H41 109.5 ?
C26A C27A H42 109.5 ?
H40 C27A H42 109.5 ?
H41 C27A H42 109.5 ?
C26A C28A H43 109.5 ?
C26A C28A H44 109.5 ?
H43 C28A H44 109.5 ?
C26A C28A H45 109.5 ?
H43 C28A H45 109.5 ?
H44 C28A H45 109.5 ?
O3B C26B C27B 122.3(16) ?
O3B C26B C28B 118.6(16) ?
C27B C26B C28B 119(3) ?
C26B C27B H46 109.5 ?
C26B C27B H47 109.5 ?
H46 C27B H47 109.5 ?
C26B C27B H48 109.5 ?
H46 C27B H48 109.5 ?
H47 C27B H48 109.5 ?
C26B C28B H49 109.5 ?
C26B C28B H50 109.5 ?
H49 C28B H50 109.5 ?
C26B C28B H51 109.5 ?
H49 C28B H51 109.5 ?
H50 C28B H51 109.5 ?

loop_
_geom_bond_atom_site_label_1
_geom_bond_atom_site_label_2
_geom_bond_distance
_geom_bond_publ_flag
Re S1A 2.219(11) yes
Re S2B 2.215(11) ?
Re S3A 2.216(12) yes
Re S3B 2.216(12) ?
Re N1B 2.221(12) ?
Re N1A 2.228(15) yes
Re S2A 2.243(12) yes
Re S1B 2.242(11) ?
Re P 2.315(3) yes
P C7 1.822(11) yes
P C1 1.829(12) yes
P C13 1.835(12) yes
C1 C2 1.382(9) ?
C1 C6 1.384(9) ?
C2 C3 1.359(8) ?
C2 H1 0.930 ?
C3 C4 1.369(8) ?
C3 H2 0.930 ?
C4 C5 1.363(8) ?
C4 H3 0.930 ?
C5 C6 1.371(8) ?
C5 H4 0.930 ?
C6 H5 0.930 ?
C7 C12 1.380(9) ?
C7 C8 1.386(9) ?
C8 C9 1.371(8) ?
C8 H6 0.930 ?
C9 C10 1.359(8) ?
C9 H7 0.930 ?
C10 C11 1.365(8) ?
C10 H8 0.930 ?
C11 C12 1.361(8) ?
C11 H9 0.930 ?
C12 H10 0.930 ?
C13 C18 1.383(9) ?
C13 C14 1.383(9) ?
C14 C15 1.39(2) ?
C14 H11 0.930 ?
C15 C16 1.363(8) ?
C15 H12 0.930 ?
C16 C17 1.367(8) ?
C16 H13 0.930 ?
C17 C18 1.369(8) ?
C17 H14 0.930 ?
C18 H15 0.930 ?
S1A C19A 1.860(17) yes
S2A C21A 1.862(18) yes
S3A C23A 1.862(18) yes
O1A C25A 1.220(9) yes
O2A C25A 1.297(9) yes
O2A H16 0.820 ?
N1A C20A 1.511(17) yes
N1A C22A 1.526(17) yes
N1A C24A 1.529(17) yes
C19A C20A 1.488(18) ?
C19A H17 0.970 ?
C19A H18 0.970 ?
C20A C25A 1.53(3) yes
C20A H19 0.980 ?
C21A C22A 1.490(18) ?
C21A H20 0.970 ?
C21A H21 0.970 ?
C22A H22 0.970 ?
C22A H23 0.970 ?
C23A C24A 1.497(18) ?
C23A H24 0.970 ?
C23A H25 0.970 ?
C24A H26 0.970 ?
C24A H27 0.970 ?
S1B C19B 1.860(18) ?
S2B C21B 1.862(17) ?
S3B C23B 1.862(18) ?
O1B C25B 1.220(9) ?
O2B C25B 1.295(9) ?
O2B H28 0.820 ?
N1B C22B 1.520(17) ?
N1B C20B 1.527(16) ?
N1B C24B 1.532(16) ?
C19B C20B 1.495(17) ?
C19B H29 0.970 ?
C19B H30 0.970 ?
C20B C25B 1.53(3) ?
C20B H31 0.980 ?
C21B C22B 1.503(19) ?
C21B H32 0.970 ?
C21B H33 0.970 ?
C22B H34 0.970 ?
C22B H35 0.970 ?
C23B C24B 1.496(18) ?
C23B H36 0.970 ?
C23B H37 0.970 ?
C24B H38 0.970 ?
C24B H39 0.970 ?
O3A C26A 1.241(10) ?
C26A C28A 1.534(10) ?
C26A C27A 1.532(10) ?
C27A H40 0.960 ?
C27A H41 0.960 ?
C27A H42 0.960 ?
C28A H43 0.960 ?
C28A H44 0.960 ?
C28A H45 0.960 ?
O3B C26B 1.247(10) ?
C26B C27B 1.540(10) ?
C26B C28B 1.540(10) ?
C27B H46 0.960 ?
C27B H47 0.960 ?
C27B H48 0.960 ?
C28B H49 0.960 ?
C28B H50 0.960 ?
C28B H51 0.960 ?

loop_
_geom_hbond_atom_site_label_D
_geom_hbond_atom_site_label_H
_geom_hbond_atom_site_label_A
_geom_hbond_site_symmetry_A
_geom_hbond_distance_DH
_geom_hbond_distance_HA
_geom_hbond_distance_DA
_geom_hbond_angle_DHA
O2A H16 O1B 2_667 0.82 1.83 2.64(3) 176
O2B H28 O1A 2_667 0.82 1.82 2.64(2) 179
O2A H16 O1A 2_667 0.82 2.18 2.88(3) 144
O2B H28 O1B 2_667 0.82 2.24 2.93(2) 142
